data_4103881
loop_
_publ_author_name
'Chun-Yan Sun'
'Shu-Xia Liu'
'Da-Dong Liang'
'Kui-Zhan Shao'
'Yuan-Hang Ren'
'Zhong-Min Su'

_publ_section_title
;
 Highly Stable Crystalline Catalysts Based on a Microporous Metal-Organic
 Framework and Polyoxometalates
;
_journal_name_full 'Journal of the American Chemical Society'
_journal_page_first 1883
_journal_page_last 1888
_journal_paper_doi 10.1021/ja807357r
_journal_volume 131
_journal_year 2009
_chemical_formula_sum 'C148 H48 As2 Cu24 Mo24 N O212'
_chemical_formula_weight 9209.47
_chemical_name_systematic
; 
 ? 
;
_space_group_IT_number 225
_symmetry_cell_setting cubic
_symmetry_space_group_name_Hall '-F 4 2 3'
_symmetry_space_group_name_H-M 'F m -3 m'
_atom_sites_solution_hydrogens geom
_atom_sites_solution_primary direct
_atom_sites_solution_secondary difmap
_audit_creation_method SHELXL-97
_cell_angle_alpha 90.00
_cell_angle_beta 90.00
_cell_angle_gamma 90.00
_cell_formula_units_Z 2
_cell_length_a 26.3239(6)
_cell_length_b 26.3239(6)
_cell_length_c 26.3239(6)
_cell_measurement_reflns_used 7482
_cell_measurement_temperature 293(2)
_cell_measurement_theta_max 27.73
_cell_measurement_theta_min 2.57
_cell_volume 18241.1(7)
_computing_cell_refinement 'Bruker SMART'
_computing_data_collection 'Bruker SMART'
_computing_data_reduction 'Bruker SAINT'
_computing_molecular_graphics 'Bruker SHELXTL'
_computing_publication_material 'Bruker SHELXTL'
_computing_structure_refinement 'SHELXL-97 (Sheldrick, 1997)'
_computing_structure_solution 'SHELXS-97 (Sheldrick, 1990)'
_diffrn_ambient_temperature 293(2)
_diffrn_measured_fraction_theta_full 0.992
_diffrn_measured_fraction_theta_max 0.992
_diffrn_measurement_device_type 'CCD area detector'
_diffrn_measurement_method 'phi and omega scans'
_diffrn_radiation_monochromator graphite
_diffrn_radiation_source 'fine-focus sealed tube'
_diffrn_radiation_type MoK\a
_diffrn_radiation_wavelength 0.71073
_diffrn_reflns_av_R_equivalents 0.0306
_diffrn_reflns_av_sigmaI/netI 0.0080
_diffrn_reflns_limit_h_max 32
_diffrn_reflns_limit_h_min -26
_diffrn_reflns_limit_k_max 31
_diffrn_reflns_limit_k_min -32
_diffrn_reflns_limit_l_max 24
_diffrn_reflns_limit_l_min -32
_diffrn_reflns_number 24509
_diffrn_reflns_theta_full 25.65
_diffrn_reflns_theta_max 25.65
_diffrn_reflns_theta_min 2.19
_exptl_absorpt_coefficient_mu 2.428
_exptl_absorpt_correction_T_max 0.776
_exptl_absorpt_correction_T_min 0.764
_exptl_absorpt_correction_type multi-scan
_exptl_absorpt_process_details 'ABSCOR by T.Higashi    8 March, 1995'
_exptl_crystal_density_diffrn 1.684
_exptl_crystal_density_method 'not measured'
_exptl_crystal_F_000 8856
_exptl_crystal_size_max 0.11
_exptl_crystal_size_mid 0.11
_exptl_crystal_size_min 0.11
_refine_diff_density_max 1.252
_refine_diff_density_min -0.647
_refine_diff_density_rms 0.163
_refine_ls_extinction_coef 0.000053(17)
_refine_ls_extinction_expression Fc^*^=kFc[1+0.001xFc^2^\l^3^/sin(2\q)]^-1/4^
_refine_ls_extinction_method SHELXL
_refine_ls_goodness_of_fit_ref 1.102
_refine_ls_matrix_type full
_refine_ls_number_parameters 60
_refine_ls_number_reflns 922
_refine_ls_number_restraints 1
_refine_ls_restrained_S_all 1.101
_refine_ls_R_factor_all 0.0525
_refine_ls_R_factor_gt 0.0496
_refine_ls_shift/su_max 0.005
_refine_ls_shift/su_mean 0.005
_refine_ls_structure_factor_coef Fsqd
_refine_ls_weighting_details 'calc w=1/[\s^2^(Fo^2^)+(0.0990P)^2^+253.8624P] where P=(Fo^2^+2Fc^2^)/3'
_refine_ls_weighting_scheme calc
_refine_ls_wR_factor_gt 0.1538
_refine_ls_wR_factor_ref 0.1561
_reflns_number_gt 846
_reflns_number_total 929
_reflns_threshold_expression >2sigma(I)
_cod_data_source_file ja807357r_si_007.cif
_cod_data_source_block 6
_cod_database_code 4103881

loop_
_symmetry_equiv_pos_as_xyz
'x, y, z'
'-x, -y, z'
'-x, y, -z'
'x, -y, -z'
'z, x, y'
'z, -x, -y'
'-z, -x, y'
'-z, x, -y'
'y, z, x'
'-y, z, -x'
'y, -z, -x'
'-y, -z, x'
'y, x, -z'
'-y, -x, -z'
'y, -x, z'
'-y, x, z'
'x, z, -y'
'-x, z, y'
'-x, -z, -y'
'x, -z, y'
'z, y, -x'
'z, -y, x'
'-z, y, x'
'-z, -y, -x'
'x, y+1/2, z+1/2'
'-x, -y+1/2, z+1/2'
'-x, y+1/2, -z+1/2'
'x, -y+1/2, -z+1/2'
'z, x+1/2, y+1/2'
'z, -x+1/2, -y+1/2'
'-z, -x+1/2, y+1/2'
'-z, x+1/2, -y+1/2'
'y, z+1/2, x+1/2'
'-y, z+1/2, -x+1/2'
'y, -z+1/2, -x+1/2'
'-y, -z+1/2, x+1/2'
'y, x+1/2, -z+1/2'
'-y, -x+1/2, -z+1/2'
'y, -x+1/2, z+1/2'
'-y, x+1/2, z+1/2'
'x, z+1/2, -y+1/2'
'-x, z+1/2, y+1/2'
'-x, -z+1/2, -y+1/2'
'x, -z+1/2, y+1/2'
'z, y+1/2, -x+1/2'
'z, -y+1/2, x+1/2'
'-z, y+1/2, x+1/2'
'-z, -y+1/2, -x+1/2'
'x+1/2, y, z+1/2'
'-x+1/2, -y, z+1/2'
'-x+1/2, y, -z+1/2'
'x+1/2, -y, -z+1/2'
'z+1/2, x, y+1/2'
'z+1/2, -x, -y+1/2'
'-z+1/2, -x, y+1/2'
'-z+1/2, x, -y+1/2'
'y+1/2, z, x+1/2'
'-y+1/2, z, -x+1/2'
'y+1/2, -z, -x+1/2'
'-y+1/2, -z, x+1/2'
'y+1/2, x, -z+1/2'
'-y+1/2, -x, -z+1/2'
'y+1/2, -x, z+1/2'
'-y+1/2, x, z+1/2'
'x+1/2, z, -y+1/2'
'-x+1/2, z, y+1/2'
'-x+1/2, -z, -y+1/2'
'x+1/2, -z, y+1/2'
'z+1/2, y, -x+1/2'
'z+1/2, -y, x+1/2'
'-z+1/2, y, x+1/2'
'-z+1/2, -y, -x+1/2'
'x+1/2, y+1/2, z'
'-x+1/2, -y+1/2, z'
'-x+1/2, y+1/2, -z'
'x+1/2, -y+1/2, -z'
'z+1/2, x+1/2, y'
'z+1/2, -x+1/2, -y'
'-z+1/2, -x+1/2, y'
'-z+1/2, x+1/2, -y'
'y+1/2, z+1/2, x'
'-y+1/2, z+1/2, -x'
'y+1/2, -z+1/2, -x'
'-y+1/2, -z+1/2, x'
'y+1/2, x+1/2, -z'
'-y+1/2, -x+1/2, -z'
'y+1/2, -x+1/2, z'
'-y+1/2, x+1/2, z'
'x+1/2, z+1/2, -y'
'-x+1/2, z+1/2, y'
'-x+1/2, -z+1/2, -y'
'x+1/2, -z+1/2, y'
'z+1/2, y+1/2, -x'
'z+1/2, -y+1/2, x'
'-z+1/2, y+1/2, x'
'-z+1/2, -y+1/2, -x'
'-x, -y, -z'
'x, y, -z'
'x, -y, z'
'-x, y, z'
'-z, -x, -y'
'-z, x, y'
'z, x, -y'
'z, -x, y'
'-y, -z, -x'
'y, -z, x'
'-y, z, x'
'y, z, -x'
'-y, -x, z'
'y, x, z'
'-y, x, -z'
'y, -x, -z'
'-x, -z, y'
'x, -z, -y'
'x, z, y'
'-x, z, -y'
'-z, -y, x'
'-z, y, -x'
'z, -y, -x'
'z, y, x'
'-x, -y+1/2, -z+1/2'
'x, y+1/2, -z+1/2'
'x, -y+1/2, z+1/2'
'-x, y+1/2, z+1/2'
'-z, -x+1/2, -y+1/2'
'-z, x+1/2, y+1/2'
'z, x+1/2, -y+1/2'
'z, -x+1/2, y+1/2'
'-y, -z+1/2, -x+1/2'
'y, -z+1/2, x+1/2'
'-y, z+1/2, x+1/2'
'y, z+1/2, -x+1/2'
'-y, -x+1/2, z+1/2'
'y, x+1/2, z+1/2'
'-y, x+1/2, -z+1/2'
'y, -x+1/2, -z+1/2'
'-x, -z+1/2, y+1/2'
'x, -z+1/2, -y+1/2'
'x, z+1/2, y+1/2'
'-x, z+1/2, -y+1/2'
'-z, -y+1/2, x+1/2'
'-z, y+1/2, -x+1/2'
'z, -y+1/2, -x+1/2'
'z, y+1/2, x+1/2'
'-x+1/2, -y, -z+1/2'
'x+1/2, y, -z+1/2'
'x+1/2, -y, z+1/2'
'-x+1/2, y, z+1/2'
'-z+1/2, -x, -y+1/2'
'-z+1/2, x, y+1/2'
'z+1/2, x, -y+1/2'
'z+1/2, -x, y+1/2'
'-y+1/2, -z, -x+1/2'
'y+1/2, -z, x+1/2'
'-y+1/2, z, x+1/2'
'y+1/2, z, -x+1/2'
'-y+1/2, -x, z+1/2'
'y+1/2, x, z+1/2'
'-y+1/2, x, -z+1/2'
'y+1/2, -x, -z+1/2'
'-x+1/2, -z, y+1/2'
'x+1/2, -z, -y+1/2'
'x+1/2, z, y+1/2'
'-x+1/2, z, -y+1/2'
'-z+1/2, -y, x+1/2'
'-z+1/2, y, -x+1/2'
'z+1/2, -y, -x+1/2'
'z+1/2, y, x+1/2'
'-x+1/2, -y+1/2, -z'
'x+1/2, y+1/2, -z'
'x+1/2, -y+1/2, z'
'-x+1/2, y+1/2, z'
'-z+1/2, -x+1/2, -y'
'-z+1/2, x+1/2, y'
'z+1/2, x+1/2, -y'
'z+1/2, -x+1/2, y'
'-y+1/2, -z+1/2, -x'
'y+1/2, -z+1/2, x'
'-y+1/2, z+1/2, x'
'y+1/2, z+1/2, -x'
'-y+1/2, -x+1/2, z'
'y+1/2, x+1/2, z'
'-y+1/2, x+1/2, -z'
'y+1/2, -x+1/2, -z'
'-x+1/2, -z+1/2, y'
'x+1/2, -z+1/2, -y'
'x+1/2, z+1/2, y'
'-x+1/2, z+1/2, -y'
'-z+1/2, -y+1/2, x'
'-z+1/2, y+1/2, -x'
'z+1/2, -y+1/2, -x'
'z+1/2, y+1/2, x'

loop_
_atom_site_label
_atom_site_type_symbol
_atom_site_fract_x
_atom_site_fract_y
_atom_site_fract_z
_atom_site_U_iso_or_equiv
_atom_site_adp_type
_atom_site_occupancy
_atom_site_symmetry_multiplicity
_atom_site_calc_flag
_atom_site_refinement_flags
As1 As 0.5000 0.5000 0.5000 0.0232(6) Uani 1 48 d S
Cu2 Cu 0.28506(2) 0.21494(2) 0.5000 0.0208(4) Uani 1 4 d S
Mo1 Mo 0.40441(2) 0.40441(2) 0.5000 0.0527(4) Uani 1 4 d S
N1 N 0.50000(2) 0.00000(2) 0.5000 2(3) Uiso 0.50 48 d SPRD
C1 C 0.20281(16) 0.20281(16) 0.4309(2) 0.0283(13) Uani 1 2 d S
C2 C 0.17751(16) 0.17751(16) 0.3873(2) 0.0280(12) Uani 1 2 d S
C3 C 0.1992(2) 0.13437(16) 0.36563(16) 0.0293(13) Uani 1 2 d S
H2 H 0.2281 0.1201 0.3799 0.035 Uiso 1 2 calc SR
C4 C 0.5331(2) 0.03310(16) 0.53310(16) 0.34(19) Uiso 0.25 6 d SPRD
O1 O 0.4632(3) 0.4632(3) 0.5368(3) 0.030(3) Uani 0.50 6 d SP
O2 O 0.3793(3) 0.4494(2) 0.5506(2) 0.096(3) Uani 1 2 d S
O3 O 0.3602(2) 0.3602(2) 0.5000 0.071(3) Uani 1 4 d S
O4 O 0.3440(2) 0.1560(2) 0.5000 0.100(4) Uani 1 4 d S
O5 O 0.24318(11) 0.18319(13) 0.44755(12) 0.0343(7) Uani 1 1 d .
O6 O 0.2488(8) 0.0752(8) 0.5000 0.048(5) Uiso 0.25 2 d SP

loop_
_atom_site_aniso_label
_atom_site_aniso_U_11
_atom_site_aniso_U_22
_atom_site_aniso_U_33
_atom_site_aniso_U_23
_atom_site_aniso_U_13
_atom_site_aniso_U_12
As1 0.0232(6) 0.0232(6) 0.0232(6) 0.000 0.000 0.000
Cu2 0.0203(4) 0.0203(4) 0.0216(5) 0.000 0.000 0.0032(3)
Mo1 0.0526(5) 0.0526(5) 0.0531(6) 0.000 0.000 -0.0295(4)
C1 0.0291(18) 0.0291(18) 0.027(3) 0.0003(16) 0.0003(16) -0.001(2)
C2 0.0275(18) 0.0275(18) 0.029(3) -0.0007(17) -0.0007(17) 0.002(2)
C3 0.030(3) 0.0289(18) 0.0289(18) -0.002(2) -0.0041(18) 0.0041(18)
O1 0.030(3) 0.030(3) 0.030(3) 0.003(3) 0.003(3) -0.003(3)
O2 0.105(6) 0.091(4) 0.091(4) -0.051(5) -0.058(4) 0.058(4)
O3 0.061(4) 0.061(4) 0.091(7) 0.000 0.000 -0.028(4)
O4 0.099(6) 0.099(6) 0.102(8) 0.000 0.000 0.075(7)
O5 0.0302(16) 0.0356(17) 0.0370(16) -0.0077(13) -0.0090(13) 0.0057(13)

loop_
_atom_type_symbol
_atom_type_description
_atom_type_scat_dispersion_real
_atom_type_scat_dispersion_imag
_atom_type_scat_source
C C 0.0033 0.0016 'International Tables Vol C Tables 4.2.6.8 and 6.1.1.4'
H H 0.0000 0.0000 'International Tables Vol C Tables 4.2.6.8 and 6.1.1.4'
N N 0.0061 0.0033 'International Tables Vol C Tables 4.2.6.8 and 6.1.1.4'
O O 0.0106 0.0060 'International Tables Vol C Tables 4.2.6.8 and 6.1.1.4'
Cu Cu 0.3201 1.2651 'International Tables Vol C Tables 4.2.6.8 and 6.1.1.4'
As As 0.0499 2.0058 'International Tables Vol C Tables 4.2.6.8 and 6.1.1.4'
Mo Mo -1.6832 0.6857 'International Tables Vol C Tables 4.2.6.8 and 6.1.1.4'

loop_
_geom_angle_atom_site_label_1
_geom_angle_atom_site_label_2
_geom_angle_atom_site_label_3
_geom_angle
_geom_angle_site_symmetry_1
_geom_angle_site_symmetry_3
O1 As1 O1 70.528(2) 98_556 4_566
O1 As1 O1 109.472(2) 98_556 97_666
O1 As1 O1 70.530(1) 4_566 97_666
O1 As1 O1 180.0(9) 98_556 2_665
O1 As1 O1 109.472(4) 4_566 2_665
O1 As1 O1 70.528(1) 97_666 2_665
O1 As1 O1 70.530(1) 98_556 3_656
O1 As1 O1 109.472(1) 4_566 3_656
O1 As1 O1 70.528(1) 97_666 3_656
O1 As1 O1 109.470(5) 2_665 3_656
O1 As1 O1 70.528(4) 98_556 .
O1 As1 O1 109.5 4_566 .
O1 As1 O1 180.0(5) 97_666 .
O1 As1 O1 109.5 2_665 .
O1 As1 O1 109.472(1) 3_656 .
O1 As1 O1 109.470(1) 98_556 99_565
O1 As1 O1 70.528(2) 4_566 99_565
O1 As1 O1 109.472(2) 97_666 99_565
O1 As1 O1 70.530(1) 2_665 99_565
O1 As1 O1 180.0(5) 3_656 99_565
O1 As1 O1 70.528(2) . 99_565
O1 As1 O1 109.5 98_556 100_655
O1 As1 O1 180.0(5) 4_566 100_655
O1 As1 O1 109.470(5) 97_666 100_655
O1 As1 O1 70.5 2_665 100_655
O1 As1 O1 70.528(1) 3_656 100_655
O1 As1 O1 70.530(1) . 100_655
O1 As1 O1 109.472(1) 99_565 100_655
O5 Cu2 O5 89.0(2) . 181
O5 Cu2 O5 168.92(19) . 86_556
O5 Cu2 O5 89.9(2) 181 86_556
O5 Cu2 O5 89.9(2) . 98_556
O5 Cu2 O5 168.92(19) 181 98_556
O5 Cu2 O5 89.0(2) 86_556 98_556
O5 Cu2 O4 95.54(9) . .
O5 Cu2 O4 95.54(9) 181 .
O5 Cu2 O4 95.54(9) 86_556 .
O5 Cu2 O4 95.54(9) 98_556 .
O5 Cu2 Cu2 84.46(9) . 169_556
O5 Cu2 Cu2 84.46(9) 181 169_556
O5 Cu2 Cu2 84.46(9) 86_556 169_556
O5 Cu2 Cu2 84.46(9) 98_556 169_556
O4 Cu2 Cu2 180.0(2) . 169_556
O3 Mo1 O2 101.3(3) . 102_655
O3 Mo1 O2 101.3(3) . 98_556
O2 Mo1 O2 86.7(4) 102_655 98_556
O3 Mo1 O2 101.3(3) . .
O2 Mo1 O2 157.5(6) 102_655 .
O2 Mo1 O2 88.9(5) 98_556 .
O3 Mo1 O2 101.3(3) . 8_656
O2 Mo1 O2 88.9(5) 102_655 8_656
O2 Mo1 O2 157.5(6) 98_556 8_656
O2 Mo1 O2 86.7(4) . 8_656
O3 Mo1 O1 156.2(3) . .
O2 Mo1 O1 96.0(4) 102_655 .
O2 Mo1 O1 96.0(4) 98_556 .
O2 Mo1 O1 62.5(3) . .
O2 Mo1 O1 62.5(3) 8_656 .
O3 Mo1 O1 156.2(3) . 98_556
O2 Mo1 O1 62.5(3) 102_655 98_556
O2 Mo1 O1 62.5(3) 98_556 98_556
O2 Mo1 O1 96.0(4) . 98_556
O2 Mo1 O1 96.0(4) 8_656 98_556
O1 Mo1 O1 47.7(6) . 98_556
C4 N1 C4 109.5(4) . 4_556
C4 N1 C4 70.5(4) . 98_556
C4 N1 C4 70.5(4) 4_556 98_556
C4 N1 C4 70.5(4) . 99
C4 N1 C4 70.5(4) 4_556 99
C4 N1 C4 109.5(4) 98_556 99
C4 N1 C4 180.0(3) . 97_656
C4 N1 C4 70.5(4) 4_556 97_656
C4 N1 C4 109.5(4) 98_556 97_656
C4 N1 C4 109.5(4) 99 97_656
C4 N1 C4 109.5(4) . 3_656
C4 N1 C4 109.5(4) 4_556 3_656
C4 N1 C4 70.5(4) 98_556 3_656
C4 N1 C4 180.0(3) 99 3_656
C4 N1 C4 70.5(4) 97_656 3_656
C4 N1 C4 70.5(4) . 100_655
C4 N1 C4 180.0(3) 4_556 100_655
C4 N1 C4 109.5(4) 98_556 100_655
C4 N1 C4 109.5(4) 99 100_655
C4 N1 C4 109.5(4) 97_656 100_655
C4 N1 C4 70.5(4) 3_656 100_655
C4 N1 C4 109.5(4) . 2_655
C4 N1 C4 109.5(4) 4_556 2_655
C4 N1 C4 180.0(3) 98_556 2_655
C4 N1 C4 70.5(4) 99 2_655
C4 N1 C4 70.5(4) 97_656 2_655
C4 N1 C4 109.5(4) 3_656 2_655
C4 N1 C4 70.5(4) 100_655 2_655
O5 C1 O5 124.8(6) . 110
O5 C1 C2 117.6(3) . .
O5 C1 C2 117.6(3) 110 .
C3 C2 C3 119.9(6) . 56
C3 C2 C1 119.9(3) . .
C3 C2 C1 119.9(3) 56 .
C2 C3 C2 120.1(6) 35 .
N1 C4 C4 54.7(2) . 99
N1 C4 C4 54.73(19) . 100_655
C4 C4 C4 90.0 99 100_655
N1 C4 C4 54.7(2) . 98_556
C4 C4 C4 90.0 99 98_556
C4 C4 C4 90.0 100_655 98_556
As1 O1 Mo1 120.9(3) . .
As1 O1 Mo1 120.9(3) . 103_556
Mo1 O1 Mo1 96.0(4) . 103_556
As1 O1 Mo1 120.9(3) . 11_566
Mo1 O1 Mo1 96.0(4) . 11_566
Mo1 O1 Mo1 96.0(4) 103_556 11_566
Mo1 O2 Mo1 138.8(5) 11_566 .
C1 O5 Cu2 123.1(3) . .

loop_
_geom_bond_atom_site_label_1
_geom_bond_atom_site_label_2
_geom_bond_distance
_geom_bond_site_symmetry_2
As1 O1 1.677(14) 98_556
As1 O1 1.677(14) 4_566
As1 O1 1.677(14) 97_666
As1 O1 1.677(14) 2_665
As1 O1 1.677(14) 3_656
As1 O1 1.677(14) .
As1 O1 1.677(14) 99_565
As1 O1 1.677(14) 100_655
Cu2 O5 1.955(3) .
Cu2 O5 1.955(3) 181
Cu2 O5 1.955(3) 86_556
Cu2 O5 1.955(3) 98_556
Cu2 O4 2.194(8) .
Cu2 Cu2 2.6103(18) 169_556
Mo1 O3 1.644(8) .
Mo1 O2 1.901(3) 102_655
Mo1 O2 1.901(3) 98_556
Mo1 O2 1.901(3) .
Mo1 O2 1.901(3) 8_656
Mo1 O1 2.394(7) .
Mo1 O1 2.394(7) 98_556
N1 C4 1.509(4) .
N1 C4 1.509(3) 4_556
N1 C4 1.509(4) 98_556
N1 C4 1.509(3) 99
N1 C4 1.509(4) 97_656
N1 C4 1.509(3) 3_656
N1 C4 1.509(3) 100_655
N1 C4 1.509(4) 2_655
C1 O5 1.260(4) .
C1 O5 1.260(4) 110
C1 C2 1.485(8) .
C2 C3 1.394(4) .
C2 C3 1.394(4) 56
C3 C2 1.394(4) 35
C4 C4 1.743(8) 99
C4 C4 1.743(12) 100_655
C4 C4 1.743(8) 98_556
O1 Mo1 2.394(7) 103_556
O1 Mo1 2.394(7) 11_566
O2 Mo1 1.901(3) 11_566
